data_1536479
loop_
_publ_author_name
'Do Jung-Hwan'
'Kanatzidis, M.'

_publ_section_title
;
 The noncentrosymmetric chain compounds, A3 M2 As Se11 (A= K, Rb, Cs; M=
 Nb, Ta)
;
_journal_name_full 'Journal of Alloys Compd.'
_journal_page_first 41
_journal_page_last 49
_journal_volume 381
_journal_year 2004
_chemical_formula_sum 'As K3 Se11 Ta2'
_chemical_name_systematic 'K3 ((Ta2 Se2) (Se2)3 (As Se3))'
_space_group_IT_number 9
_symmetry_space_group_name_Hall 'C -2yc'
_symmetry_space_group_name_H-M 'C 1 c 1'
_cell_angle_alpha 90
_cell_angle_beta 100.319
_cell_angle_gamma 90
_cell_formula_units_Z 4
_cell_length_a 14.924
_cell_length_b 12.938
_cell_length_c 9.9431
_cell_volume 1888.828
_citation_journal_id_ASTM JALCEU
_cod_data_source_file DoJung-Hwan_JALCEU_2004_1324.cif
_cod_data_source_block As1K3Se11Ta2
_cod_original_formula_sum 'As1 K3 Se11 Ta2'
_cod_database_code 1536479

loop_
_symmetry_equiv_pos_as_xyz
x,y,z
x,-y,z+1/2
x+1/2,y+1/2,z
x+1/2,-y+1/2,z+1/2

loop_
_atom_site_label
_atom_site_type_symbol
_atom_site_fract_x
_atom_site_fract_y
_atom_site_fract_z
_atom_site_occupancy
_atom_site_U_iso_or_equiv
Se9 Se-1 0.43405 0.74711 0.43548 1 0.0
Se11 Se-2 0.63814 0.57653 0.58874 1 0.0
Se3 Se-1 0.45885 0.9046 0.6688 1 0.0
Se2 Se-1 0.39748 0.65539 0.6232 1 0.0
Se5 Se-2 0.36722 0.5925 0.90513 1 0.0
Ta2 Ta+5 0.56641 0.72742 0.64559 1 0.0
Se7 Se-2 0.37257 0.81362 1.08965 1 0.0
As1 As+3 0.80273 0.85056 0.59965 1 0.0
Se1 Se-1 0.56162 0.70155 0.90499 1 0.0
K2 K+1 0.2678 1.06749 0.9176 1 0.0
Se6 Se-1 0.67764 0.80983 0.8458 1 0.0
Ta1 Ta+5 0.38174 0.79038 0.83049 1 0.0
Se8 Se-1 0.46724 0.96247 0.89354 1 0.0
K1 K+1 0.52104 0.4232 0.7519 1 0.0
K3 K+1 0.6482 0.9193 1.1661 1 0.0
Se10 Se-2 0.22952 0.82961 0.74425 1 0.0
Se4 Se-2 0.64698 0.84811 0.49108 1 0.0
